data_4032500
loop_
_publ_author_name
'Kielmann, Marc'
'Flanagan, Keith J.'
'Norvai\<sa, Karolis'
'Intrieri, Daniela'
'Senge, Mathias O.'

_publ_section_title
;
 Synthesis of a Family of Highly Substituted Porphyrin Thioethers via
 Nitro Displacement in
 2,3,7,8,12,13,17,18-Octaethyl-5,10,15,20-tetranitroporphyrin.
;
_journal_issue 10
_journal_name_full 'The Journal of organic chemistry'
_journal_page_first 5122
_journal_page_last 5134
_journal_paper_doi 10.1021/acs.joc.7b00328
_journal_volume 82
_journal_year 2017
_chemical_absolute_configuration ad
_chemical_formula_moiety 'C36 H43 N7 O6'
_chemical_formula_sum 'C36 H43 N7 O6'
_chemical_formula_weight 669.77
_chemical_name_systematic 2,3,7,8,12,13,17,18-octaethyl-5,10,15-trinitroporphyrin
_space_group_crystal_system orthorhombic
_space_group_IT_number 19
_space_group_name_Hall 'P 2ac 2ab'
_space_group_name_H-M_alt 'P 21 21 21'
_symmetry_space_group_name_Hall 'P 2ac 2ab'
_symmetry_space_group_name_H-M 'P 21 21 21'
_atom_sites_solution_hydrogens mixed
_audit_creation_date 2017-01-03
_audit_creation_method
;
Olex2 1.2
(compiled 2016.11.30 svn.r3356 for OlexSys, GUI svn.r5269)
;
_cell_angle_alpha 90
_cell_angle_beta 90
_cell_angle_gamma 90
_cell_formula_units_Z 4
_cell_length_a 8.6656(11)
_cell_length_b 13.9561(17)
_cell_length_c 27.365(3)
_cell_measurement_reflns_used 9010
_cell_measurement_temperature 100
_cell_measurement_theta_max 27.18
_cell_measurement_theta_min 2.47
_cell_volume 3309.5(7)
_computing_cell_refinement 'SAINT+ Ver. 8.34A (Bruker, 2014)'
_computing_data_collection 'APEX2 Ver. v.7-1 (Bruker, 2014)'
_computing_data_reduction 'SAINT+ Ver. 8.34A (Bruker, 2014)'
_computing_molecular_graphics 'Olex2 (Dolomanov et al., 2009)'
_computing_publication_material 'Olex2 (Dolomanov et al., 2009)'
_computing_structure_refinement 'XL (Sheldrick, 2008)'
_computing_structure_solution 'SHELXT (Sheldrick, 2015)'
_diffrn_ambient_temperature 100
_diffrn_detector 'Bruker APEX2 area detector'
_diffrn_detector_area_resol_mean 7.9
_diffrn_detector_type 'CCD area detector'
_diffrn_measured_fraction_theta_full 0.991
_diffrn_measured_fraction_theta_max 0.978
_diffrn_measurement_device 'Kappa diffractometer'
_diffrn_measurement_device_type 'Bruker SMART APEX2 area detector'
_diffrn_measurement_method '\w and \f scans'
_diffrn_radiation_monochromator 'mirror optics'
_diffrn_radiation_probe x-ray
_diffrn_radiation_type MoK\a
_diffrn_radiation_wavelength 0.71073
_diffrn_reflns_av_R_equivalents 0.0572
_diffrn_reflns_av_unetI/netI 0.0350
_diffrn_reflns_Laue_measured_fraction_full 0.991
_diffrn_reflns_Laue_measured_fraction_max 0.978
_diffrn_reflns_limit_h_max 11
_diffrn_reflns_limit_h_min -11
_diffrn_reflns_limit_k_max 17
_diffrn_reflns_limit_k_min -13
_diffrn_reflns_limit_l_max 34
_diffrn_reflns_limit_l_min -34
_diffrn_reflns_number 45306
_diffrn_reflns_point_group_measured_fraction_full 0.993
_diffrn_reflns_point_group_measured_fraction_max 0.978
_diffrn_reflns_theta_full 26.000
_diffrn_reflns_theta_max 27.240
_diffrn_reflns_theta_min 1.488
_diffrn_source 'sealed X-ray tube'
_diffrn_standards_number 0
_exptl_absorpt_coefficient_mu 0.093
_exptl_absorpt_correction_T_max 0.7455
_exptl_absorpt_correction_T_min 0.5508
_exptl_absorpt_correction_type multi-scan
_exptl_absorpt_process_details
;
SADABS-2014/5 (Bruker,2014/5) was used for absorption correction.
wR2(int) was 0.0997 before and 0.0653 after correction.
The Ratio of minimum to maximum transmission is 0.7388.
The \l/2 correction factor is 0.00150.
;
_exptl_crystal_colour 'clear light orange'
_exptl_crystal_colour_lustre clear
_exptl_crystal_colour_modifier light
_exptl_crystal_colour_primary orange
_exptl_crystal_density_diffrn 1.344
_exptl_crystal_description Block
_exptl_crystal_F_000 1424
_exptl_crystal_recrystallization_method
'The material was recrystallised from a mixture of DCM and methanol by slow evaporation'
_exptl_crystal_size_max 0.27
_exptl_crystal_size_mid 0.19
_exptl_crystal_size_min 0.19
_refine_diff_density_max 0.412
_refine_diff_density_min -0.243
_refine_diff_density_rms 0.051
_refine_ls_abs_structure_details
;
 Flack x determined using 2588 quotients [(I+)-(I-)]/[(I+)+(I-)]
 (Parsons, Flack and Wagner, Acta Cryst. B69 (2013) 249-259).
;
_refine_ls_abs_structure_Flack 0.1(3)
_refine_ls_extinction_method none
_refine_ls_goodness_of_fit_ref 1.058
_refine_ls_hydrogen_treatment mixed
_refine_ls_matrix_type full
_refine_ls_number_parameters 458
_refine_ls_number_reflns 7236
_refine_ls_number_restraints 0
_refine_ls_restrained_S_all 1.058
_refine_ls_R_factor_all 0.0482
_refine_ls_R_factor_gt 0.0411
_refine_ls_shift/su_max 0.000
_refine_ls_shift/su_mean 0.000
_refine_ls_structure_factor_coef Fsqd
_refine_ls_weighting_details 'w=1/[\s^2^(Fo^2^)+(0.0458P)^2^+1.3167P] where P=(Fo^2^+2Fc^2^)/3'
_refine_ls_weighting_scheme calc
_refine_ls_wR_factor_gt 0.0966
_refine_ls_wR_factor_ref 0.1000
_reflns_Friedel_coverage 0.777
_reflns_Friedel_fraction_full 0.994
_reflns_Friedel_fraction_max 0.979
_reflns_number_gt 6536
_reflns_number_total 7236
_reflns_threshold_expression 'I > 2\s(I)'
_cod_data_source_file jo7b00328_si_002.cif
_cod_data_source_block kjf030_a1
_cod_depositor_comments 'Adding full bibliography for 4032493--4032500.cif.'
_cod_database_code 4032500
_shelx_space_group_comment
;
The symmetry employed for this shelxl refinement is uniquely defined
by the following loop, which should always be used as a source of
symmetry information in preference to the above space-group names.
They are only intended as comments.
;
_olex2_refinement_description
;
1. Fixed Uiso
 At 1.2 times of:
  All C(H) groups, All C(H,H) groups
 At 1.5 times of:
  All C(H,H,H) groups
2.a Secondary CH2 refined with riding coordinates:
 C21(H21A,H21B), C31(H31A,H31B), C71(H71A,H71B), C81(H81A,H81B), C121(H12A,
 H12B), C131(H13A,H13B), C171(H17A,H17B), C181(H18A,H18B)
2.b Aromatic/amide H refined with riding coordinates:
 C20(H20)
2.c Idealised Me refined as rotating group:
 C22(H22A,H22B,H22C), C32(H32A,H32B,H32C), C72(H72A,H72B,H72C), C82(H82A,H82B,
 H82C), C122(H12C,H12D,H12E), C132(H13C,H13D,H13E), C172(H17C,H17D,H17E),
 C182(H18C,H18D,H18E)
;
_shelx_shelxl_version_number 2014/7
_olex2_diffrn_ambient_temperature_device 'Oxford Cryosystems'
_olex2_exptl_crystal_mounting_method 'The crystal was mounted on a MITIGEN micromount with oil'
_olex2_submission_special_instructions 'No special instructions were received'

loop_
_space_group_symop_operation_xyz
'x, y, z'
'-x+1/2, -y, z+1/2'
'-x, y+1/2, -z+1/2'
'x+1/2, -y+1/2, -z'

loop_
_atom_site_label
_atom_site_type_symbol
_atom_site_fract_x
_atom_site_fract_y
_atom_site_fract_z
_atom_site_U_iso_or_equiv
_atom_site_adp_type
_atom_site_occupancy
_atom_site_site_symmetry_order
_atom_site_calc_flag
_atom_site_refinement_flags_posn
C1 C 1.0004(3) -0.01881(18) 0.20266(9) 0.0162(5) Uani 1 1 d .
C2 C 1.0512(3) -0.05053(19) 0.15558(9) 0.0169(5) Uani 1 1 d .
C3 C 0.9505(3) -0.01695(18) 0.12107(9) 0.0169(5) Uani 1 1 d .
C4 C 0.8349(3) 0.03857(18) 0.14719(9) 0.0152(5) Uani 1 1 d .
C5 C 0.7071(3) 0.08934(19) 0.13088(9) 0.0163(5) Uani 1 1 d .
C6 C 0.5977(3) 0.14346(18) 0.15651(9) 0.0153(5) Uani 1 1 d .
C7 C 0.4668(3) 0.19674(19) 0.13606(9) 0.0166(5) Uani 1 1 d .
C8 C 0.3925(3) 0.23672(18) 0.17476(9) 0.0163(5) Uani 1 1 d .
C9 C 0.4791(3) 0.20698(19) 0.21854(9) 0.0165(5) Uani 1 1 d .
C10 C 0.4437(3) 0.23174(18) 0.26696(9) 0.0166(5) Uani 1 1 d .
C11 C 0.5052(3) 0.20693(18) 0.31249(9) 0.0158(5) Uani 1 1 d .
C12 C 0.4505(3) 0.23200(19) 0.36078(9) 0.0168(5) Uani 1 1 d .
C13 C 0.5481(3) 0.18971(19) 0.39418(9) 0.0178(5) Uani 1 1 d .
C14 C 0.6639(3) 0.13823(19) 0.36712(9) 0.0158(5) Uani 1 1 d .
C15 C 0.7862(3) 0.08210(19) 0.38341(9) 0.0164(5) Uani 1 1 d .
C16 C 0.8993(3) 0.03283(18) 0.35732(9) 0.0165(5) Uani 1 1 d .
C17 C 1.0320(3) -0.02144(18) 0.37695(9) 0.0168(5) Uani 1 1 d .
C18 C 1.1104(3) -0.05186(18) 0.33694(9) 0.0175(5) Uani 1 1 d .
C19 C 1.0257(3) -0.01811(18) 0.29422(9) 0.0167(5) Uani 1 1 d .
C20 C 1.0693(3) -0.04116(19) 0.24691(9) 0.0179(5) Uani 1 1 d .
H20 H 1.1610 -0.0782 0.2444 0.021 Uiso 1 1 calc R
C21 C 1.1961(3) -0.1079(2) 0.14798(10) 0.0201(5) Uani 1 1 d .
H21A H 1.1931 -0.1381 0.1152 0.024 Uiso 1 1 calc R
H21B H 1.2010 -0.1597 0.1727 0.024 Uiso 1 1 calc R
C22 C 1.3413(3) -0.0453(2) 0.15211(11) 0.0262(6) Uani 1 1 d .
H22A H 1.3353 0.0072 0.1284 0.039 Uiso 1 1 calc GR
H22B H 1.4329 -0.0843 0.1454 0.039 Uiso 1 1 calc GR
H22C H 1.3482 -0.0187 0.1852 0.039 Uiso 1 1 calc GR
C31 C 0.9667(3) -0.0352(2) 0.06686(9) 0.0196(5) Uani 1 1 d .
H31A H 0.8643 -0.0288 0.0512 0.023 Uiso 1 1 calc R
H31B H 1.0026 -0.1018 0.0618 0.023 Uiso 1 1 calc R
C32 C 1.0803(3) 0.0339(2) 0.04205(10) 0.0274(6) Uani 1 1 d .
H32A H 1.0813 0.0218 0.0068 0.041 Uiso 1 1 calc GR
H32B H 1.1840 0.0239 0.0554 0.041 Uiso 1 1 calc GR
H32C H 1.0479 0.1001 0.0482 0.041 Uiso 1 1 calc GR
C71 C 0.4152(3) 0.2106(2) 0.08391(9) 0.0199(5) Uani 1 1 d .
H71A H 0.3011 0.2137 0.0830 0.024 Uiso 1 1 calc R
H71B H 0.4476 0.1544 0.0644 0.024 Uiso 1 1 calc R
C72 C 0.4808(3) 0.3015(2) 0.06040(10) 0.0259(6) Uani 1 1 d .
H72A H 0.4334 0.3110 0.0283 0.039 Uiso 1 1 calc GR
H72B H 0.5927 0.2948 0.0566 0.039 Uiso 1 1 calc GR
H72C H 0.4583 0.3568 0.0813 0.039 Uiso 1 1 calc GR
C81 C 0.2421(3) 0.2903(2) 0.16944(10) 0.0196(5) Uani 1 1 d .
H81A H 0.2415 0.3250 0.1379 0.023 Uiso 1 1 calc R
H81B H 0.2330 0.3381 0.1960 0.023 Uiso 1 1 calc R
C82 C 0.1038(3) 0.2217(2) 0.17143(11) 0.0269(6) Uani 1 1 d .
H82A H 0.1107 0.1758 0.1444 0.040 Uiso 1 1 calc GR
H82B H 0.0079 0.2584 0.1685 0.040 Uiso 1 1 calc GR
H82C H 0.1045 0.1870 0.2026 0.040 Uiso 1 1 calc GR
C121 C 0.3071(3) 0.2858(2) 0.37617(10) 0.0203(5) Uani 1 1 d .
H12A H 0.2817 0.3346 0.3511 0.024 Uiso 1 1 calc R
H12B H 0.3272 0.3195 0.4074 0.024 Uiso 1 1 calc R
C122 C 0.1695(3) 0.2178(2) 0.38259(11) 0.0260(6) Uani 1 1 d .
H12C H 0.1485 0.1851 0.3516 0.039 Uiso 1 1 calc GR
H12D H 0.0785 0.2546 0.3925 0.039 Uiso 1 1 calc GR
H12E H 0.1938 0.1702 0.4078 0.039 Uiso 1 1 calc GR
C131 C 0.5316(3) 0.2021(2) 0.44870(9) 0.0216(6) Uani 1 1 d .
H13A H 0.5734 0.1447 0.4653 0.026 Uiso 1 1 calc R
H13B H 0.4207 0.2069 0.4570 0.026 Uiso 1 1 calc R
C132 C 0.6155(3) 0.2913(2) 0.46787(10) 0.0274(6) Uani 1 1 d .
H13C H 0.5710 0.3487 0.4528 0.041 Uiso 1 1 calc GR
H13D H 0.7254 0.2872 0.4596 0.041 Uiso 1 1 calc GR
H13E H 0.6038 0.2950 0.5034 0.041 Uiso 1 1 calc GR
C171 C 1.0805(3) -0.0438(2) 0.42871(9) 0.0225(6) Uani 1 1 d .
H17A H 1.0391 0.0061 0.4508 0.027 Uiso 1 1 calc R
H17B H 1.1945 -0.0417 0.4308 0.027 Uiso 1 1 calc R
C172 C 1.0246(4) -0.1417(2) 0.44600(10) 0.0325(7) Uani 1 1 d .
H17C H 1.0638 -0.1914 0.4240 0.049 Uiso 1 1 calc GR
H17D H 0.9115 -0.1430 0.4459 0.049 Uiso 1 1 calc GR
H17E H 1.0625 -0.1536 0.4792 0.049 Uiso 1 1 calc GR
C181 C 1.2611(3) -0.10528(19) 0.33539(10) 0.0190(5) Uani 1 1 d .
H18A H 1.2586 -0.1527 0.3085 0.023 Uiso 1 1 calc R
H18B H 1.2757 -0.1405 0.3664 0.023 Uiso 1 1 calc R
C182 C 1.3971(3) -0.0362(2) 0.32760(11) 0.0279(6) Uani 1 1 d .
H18C H 1.3825 -0.0011 0.2969 0.042 Uiso 1 1 calc GR
H18D H 1.4935 -0.0728 0.3260 0.042 Uiso 1 1 calc GR
H18E H 1.4019 0.0092 0.3549 0.042 Uiso 1 1 calc GR
N1 N 0.6827(2) 0.08288(16) 0.07736(8) 0.0180(4) Uani 1 1 d .
O1 O 0.6010(2) 0.01729(14) 0.06208(7) 0.0237(4) Uani 1 1 d .
O2 O 0.7458(2) 0.14318(14) 0.05164(6) 0.0242(4) Uani 1 1 d .
N2 N 0.3172(3) 0.30253(18) 0.27102(8) 0.0234(5) Uani 1 1 d .
O3 O 0.1851(2) 0.27234(17) 0.27565(7) 0.0311(5) Uani 1 1 d .
O4 O 0.3543(2) 0.38704(15) 0.26981(8) 0.0313(5) Uani 1 1 d .
N3 N 0.7937(2) 0.07221(17) 0.43721(8) 0.0206(5) Uani 1 1 d .
O5 O 0.7309(2) 0.00175(15) 0.45511(7) 0.0283(5) Uani 1 1 d .
O6 O 0.8594(2) 0.13499(15) 0.46046(7) 0.0267(4) Uani 1 1 d .
N21 N 0.8715(2) 0.03551(16) 0.19588(8) 0.0160(4) Uani 1 1 d .
H21 H 0.819(4) 0.058(3) 0.2158(13) 0.036(10) Uiso 1 1 d .
N22 N 0.6025(2) 0.15083(15) 0.20642(7) 0.0158(4) Uani 1 1 d .
N23 N 0.6341(2) 0.15118(16) 0.31837(8) 0.0164(4) Uani 1 1 d .
H23 H 0.685(5) 0.124(3) 0.2965(14) 0.046(11) Uiso 1 1 d .
N24 N 0.8992(2) 0.03431(15) 0.30737(7) 0.0163(4) Uani 1 1 d .

loop_
_atom_site_aniso_label
_atom_site_aniso_U_11
_atom_site_aniso_U_22
_atom_site_aniso_U_33
_atom_site_aniso_U_23
_atom_site_aniso_U_13
_atom_site_aniso_U_12
C1 0.0117(11) 0.0163(13) 0.0206(13) 0.0011(10) 0.0017(9) -0.0009(9)
C2 0.0129(11) 0.0181(13) 0.0197(12) 0.0010(10) 0.0015(9) -0.0014(9)
C3 0.0142(11) 0.0168(13) 0.0197(13) 0.0004(10) 0.0028(9) -0.0021(9)
C4 0.0123(11) 0.0174(13) 0.0159(12) 0.0000(10) 0.0011(8) -0.0031(10)
C5 0.0145(11) 0.0197(14) 0.0148(11) -0.0007(10) 0.0008(9) -0.0029(10)
C6 0.0128(11) 0.0140(13) 0.0192(12) 0.0016(10) -0.0010(9) -0.0025(9)
C7 0.0132(11) 0.0170(13) 0.0197(12) 0.0003(10) -0.0024(9) -0.0014(10)
C8 0.0144(11) 0.0160(12) 0.0185(12) 0.0011(10) -0.0010(9) -0.0009(9)
C9 0.0118(11) 0.0176(13) 0.0202(12) 0.0007(10) -0.0014(9) -0.0022(10)
C10 0.0122(11) 0.0163(13) 0.0214(13) 0.0011(10) 0.0012(9) 0.0016(9)
C11 0.0109(10) 0.0160(12) 0.0204(12) -0.0005(10) 0.0011(9) 0.0003(9)
C12 0.0145(11) 0.0177(13) 0.0181(12) -0.0005(10) 0.0007(9) -0.0023(10)
C13 0.0128(11) 0.0217(14) 0.0189(12) 0.0000(10) 0.0011(9) -0.0024(10)
C14 0.0122(11) 0.0190(13) 0.0162(12) 0.0003(10) 0.0010(9) -0.0037(10)
C15 0.0132(11) 0.0205(14) 0.0155(12) 0.0000(10) 0.0003(9) -0.0020(10)
C16 0.0122(11) 0.0179(13) 0.0193(12) 0.0006(10) -0.0005(9) -0.0014(10)
C17 0.0133(10) 0.0177(13) 0.0194(12) 0.0002(10) -0.0030(9) -0.0002(9)
C18 0.0122(11) 0.0197(13) 0.0208(12) 0.0008(10) -0.0010(9) 0.0001(10)
C19 0.0138(11) 0.0161(13) 0.0201(13) 0.0026(10) -0.0009(9) 0.0003(9)
C20 0.0132(11) 0.0178(13) 0.0227(13) 0.0011(10) 0.0000(9) 0.0011(9)
C21 0.0147(11) 0.0231(15) 0.0224(13) 0.0006(11) 0.0020(9) 0.0037(10)
C22 0.0144(12) 0.0299(16) 0.0343(15) -0.0017(13) 0.0027(10) 0.0022(11)
C31 0.0188(11) 0.0240(14) 0.0158(12) -0.0007(10) 0.0011(9) 0.0018(11)
C32 0.0275(14) 0.0374(17) 0.0173(13) 0.0041(12) 0.0037(11) -0.0014(13)
C71 0.0174(11) 0.0263(15) 0.0161(12) -0.0001(10) -0.0031(9) 0.0026(11)
C72 0.0310(14) 0.0283(15) 0.0185(13) 0.0033(11) -0.0040(11) -0.0007(12)
C81 0.0145(11) 0.0203(14) 0.0239(13) 0.0003(11) -0.0027(10) 0.0027(10)
C82 0.0136(12) 0.0276(15) 0.0396(16) -0.0002(13) -0.0021(11) 0.0003(11)
C121 0.0160(11) 0.0235(15) 0.0214(13) -0.0025(11) 0.0020(9) 0.0034(10)
C122 0.0170(12) 0.0288(16) 0.0321(15) -0.0009(13) 0.0054(11) 0.0013(11)
C131 0.0166(11) 0.0320(16) 0.0163(12) 0.0008(11) 0.0029(9) 0.0027(11)
C132 0.0252(13) 0.0377(18) 0.0194(13) -0.0070(12) 0.0007(10) 0.0032(13)
C171 0.0210(12) 0.0293(16) 0.0171(12) -0.0027(11) -0.0046(10) 0.0077(11)
C172 0.0434(17) 0.0336(17) 0.0205(14) 0.0053(13) 0.0018(12) 0.0093(14)
C181 0.0137(11) 0.0195(14) 0.0238(13) -0.0004(10) -0.0012(10) 0.0019(10)
C182 0.0135(12) 0.0285(16) 0.0417(16) -0.0011(13) 0.0005(11) 0.0018(11)
N1 0.0149(9) 0.0208(12) 0.0184(10) -0.0002(9) 0.0004(8) 0.0033(9)
O1 0.0216(9) 0.0275(11) 0.0221(9) -0.0058(8) -0.0016(7) -0.0021(8)
O2 0.0228(9) 0.0288(11) 0.0209(9) 0.0057(8) 0.0034(8) -0.0004(8)
N2 0.0222(11) 0.0280(14) 0.0200(11) -0.0004(10) 0.0002(9) 0.0067(10)
O3 0.0163(9) 0.0504(14) 0.0266(10) 0.0009(10) 0.0007(8) 0.0063(9)
O4 0.0378(12) 0.0257(12) 0.0303(11) -0.0023(9) -0.0022(9) 0.0092(9)
N3 0.0176(10) 0.0267(13) 0.0175(11) 0.0003(9) -0.0008(8) 0.0042(9)
O5 0.0284(10) 0.0323(12) 0.0242(10) 0.0062(9) 0.0029(8) -0.0007(9)
O6 0.0212(9) 0.0357(12) 0.0234(10) -0.0087(9) -0.0046(8) 0.0016(8)
N21 0.0125(10) 0.0193(12) 0.0164(10) -0.0003(9) 0.0021(8) 0.0013(8)
N22 0.0121(9) 0.0181(11) 0.0172(10) -0.0003(9) 0.0006(8) 0.0007(8)
N23 0.0103(9) 0.0227(12) 0.0163(10) -0.0010(9) 0.0008(8) 0.0010(8)
N24 0.0111(9) 0.0187(11) 0.0190(10) 0.0004(8) 0.0009(8) -0.0002(8)

loop_
_atom_type_symbol
_atom_type_description
_atom_type_scat_dispersion_real
_atom_type_scat_dispersion_imag
_atom_type_scat_source
C C 0.0033 0.0016 'International Tables Vol C Tables 4.2.6.8 and 6.1.1.4'
H H 0.0000 0.0000 'International Tables Vol C Tables 4.2.6.8 and 6.1.1.4'
N N 0.0061 0.0033 'International Tables Vol C Tables 4.2.6.8 and 6.1.1.4'
O O 0.0106 0.0060 'International Tables Vol C Tables 4.2.6.8 and 6.1.1.4'

loop_
_geom_angle_atom_site_label_1
_geom_angle_atom_site_label_2
_geom_angle_atom_site_label_3
_geom_angle
C20 C1 C2 125.7(2)
N21 C1 C2 107.6(2)
N21 C1 C20 126.7(2)
C1 C2 C21 123.1(2)
C3 C2 C1 108.6(2)
C3 C2 C21 128.3(2)
C2 C3 C4 106.4(2)
C2 C3 C31 124.1(2)
C4 C3 C31 129.5(2)
C5 C4 C3 131.5(2)
N21 C4 C3 107.6(2)
N21 C4 C5 120.9(2)
C4 C5 C6 130.8(2)
C4 C5 N1 113.6(2)
C6 C5 N1 115.6(2)
C5 C6 C7 127.3(2)
N22 C6 C5 121.3(2)
N22 C6 C7 111.4(2)
C6 C7 C71 130.9(2)
C8 C7 C6 106.1(2)
C8 C7 C71 123.0(2)
C7 C8 C9 106.1(2)
C7 C8 C81 122.5(2)
C9 C8 C81 131.1(2)
C10 C9 C8 126.0(2)
N22 C9 C8 111.3(2)
N22 C9 C10 122.8(2)
C9 C10 N2 113.4(2)
C11 C10 C9 134.2(2)
C11 C10 N2 112.4(2)
C10 C11 C12 129.0(2)
N23 C11 C10 123.7(2)
N23 C11 C12 107.3(2)
C11 C12 C121 130.1(2)
C13 C12 C11 107.5(2)
C13 C12 C121 122.2(2)
C12 C13 C14 107.5(2)
C12 C13 C131 123.3(2)
C14 C13 C131 129.2(2)
C15 C14 C13 130.4(2)
N23 C14 C13 107.7(2)
N23 C14 C15 122.0(2)
C14 C15 C16 130.5(2)
C14 C15 N3 113.9(2)
C16 C15 N3 115.7(2)
C15 C16 C17 127.8(2)
N24 C16 C15 120.3(2)
N24 C16 C17 111.8(2)
C16 C17 C171 131.6(2)
C18 C17 C16 104.9(2)
C18 C17 C171 123.6(2)
C17 C18 C19 107.1(2)
C17 C18 C181 127.8(2)
C19 C18 C181 125.0(2)
C20 C19 C18 122.5(2)
N24 C19 C18 111.4(2)
N24 C19 C20 126.1(2)
C1 C20 C19 130.3(2)
C1 C20 H20 114.9
C19 C20 H20 114.9
C2 C21 H21A 109.3
C2 C21 H21B 109.3
C2 C21 C22 111.8(2)
H21A C21 H21B 107.9
C22 C21 H21A 109.3
C22 C21 H21B 109.3
C21 C22 H22A 109.5
C21 C22 H22B 109.5
C21 C22 H22C 109.5
H22A C22 H22B 109.5
H22A C22 H22C 109.5
H22B C22 H22C 109.5
C3 C31 H31A 109.0
C3 C31 H31B 109.0
C3 C31 C32 112.8(2)
H31A C31 H31B 107.8
C32 C31 H31A 109.0
C32 C31 H31B 109.0
C31 C32 H32A 109.5
C31 C32 H32B 109.5
C31 C32 H32C 109.5
H32A C32 H32B 109.5
H32A C32 H32C 109.5
H32B C32 H32C 109.5
C7 C71 H71A 108.9
C7 C71 H71B 108.9
C7 C71 C72 113.2(2)
H71A C71 H71B 107.7
C72 C71 H71A 108.9
C72 C71 H71B 108.9
C71 C72 H72A 109.5
C71 C72 H72B 109.5
C71 C72 H72C 109.5
H72A C72 H72B 109.5
H72A C72 H72C 109.5
H72B C72 H72C 109.5
C8 C81 H81A 109.4
C8 C81 H81B 109.4
C8 C81 C82 111.2(2)
H81A C81 H81B 108.0
C82 C81 H81A 109.4
C82 C81 H81B 109.4
C81 C82 H82A 109.5
C81 C82 H82B 109.5
C81 C82 H82C 109.5
H82A C82 H82B 109.5
H82A C82 H82C 109.5
H82B C82 H82C 109.5
C12 C121 H12A 109.4
C12 C121 H12B 109.4
C12 C121 C122 111.3(2)
H12A C121 H12B 108.0
C122 C121 H12A 109.4
C122 C121 H12B 109.4
C121 C122 H12C 109.5
C121 C122 H12D 109.5
C121 C122 H12E 109.5
H12C C122 H12D 109.5
H12C C122 H12E 109.5
H12D C122 H12E 109.5
C13 C131 H13A 109.1
C13 C131 H13B 109.1
C13 C131 C132 112.7(2)
H13A C131 H13B 107.8
C132 C131 H13A 109.1
C132 C131 H13B 109.1
C131 C132 H13C 109.5
C131 C132 H13D 109.5
C131 C132 H13E 109.5
H13C C132 H13D 109.5
H13C C132 H13E 109.5
H13D C132 H13E 109.5
C17 C171 H17A 109.0
C17 C171 H17B 109.0
C17 C171 C172 112.8(2)
H17A C171 H17B 107.8
C172 C171 H17A 109.0
C172 C171 H17B 109.0
C171 C172 H17C 109.5
C171 C172 H17D 109.5
C171 C172 H17E 109.5
H17C C172 H17D 109.5
H17C C172 H17E 109.5
H17D C172 H17E 109.5
C18 C181 H18A 109.4
C18 C181 H18B 109.4
C18 C181 C182 111.0(2)
H18A C181 H18B 108.0
C182 C181 H18A 109.4
C182 C181 H18B 109.4
C181 C182 H18C 109.5
C181 C182 H18D 109.5
C181 C182 H18E 109.5
H18C C182 H18D 109.5
H18C C182 H18E 109.5
H18D C182 H18E 109.5
O1 N1 C5 117.6(2)
O2 N1 C5 117.5(2)
O2 N1 O1 124.9(2)
O3 N2 C10 118.0(2)
O4 N2 C10 116.5(2)
O4 N2 O3 125.4(2)
O5 N3 C15 116.9(2)
O6 N3 C15 118.1(2)
O6 N3 O5 125.0(2)
C1 N21 C4 109.8(2)
C1 N21 H21 127(3)
C4 N21 H21 123(3)
C9 N22 C6 105.2(2)
C11 N23 H23 127(3)
C14 N23 C11 110.0(2)
C14 N23 H23 123(3)
C19 N24 C16 104.8(2)

loop_
_geom_bond_atom_site_label_1
_geom_bond_atom_site_label_2
_geom_bond_distance
C1 C2 1.432(3)
C1 C20 1.386(3)
C1 N21 1.363(3)
C2 C3 1.369(3)
C2 C21 1.504(3)
C3 C4 1.454(3)
C3 C31 1.512(3)
C4 C5 1.389(3)
C4 N21 1.370(3)
C5 C6 1.400(3)
C5 N1 1.482(3)
C6 C7 1.468(3)
C6 N22 1.370(3)
C7 C8 1.359(4)
C7 C71 1.508(3)
C8 C9 1.473(3)
C8 C81 1.509(3)
C9 C10 1.403(3)
C9 N22 1.367(3)
C10 C11 1.399(3)
C10 N2 1.480(3)
C11 C12 1.447(3)
C11 N23 1.371(3)
C12 C13 1.378(3)
C12 C121 1.512(3)
C13 C14 1.439(3)
C13 C131 1.509(3)
C14 C15 1.392(3)
C14 N23 1.371(3)
C15 C16 1.393(3)
C15 N3 1.480(3)
C16 C17 1.479(3)
C16 N24 1.367(3)
C17 C18 1.357(3)
C17 C171 1.510(3)
C18 C19 1.458(3)
C18 C181 1.504(3)
C19 C20 1.386(3)
C19 N24 1.366(3)
C20 H20 0.9500
C21 H21A 0.9900
C21 H21B 0.9900
C21 C22 1.536(4)
C22 H22A 0.9800
C22 H22B 0.9800
C22 H22C 0.9800
C31 H31A 0.9900
C31 H31B 0.9900
C31 C32 1.536(4)
C32 H32A 0.9800
C32 H32B 0.9800
C32 H32C 0.9800
C71 H71A 0.9900
C71 H71B 0.9900
C71 C72 1.531(4)
C72 H72A 0.9800
C72 H72B 0.9800
C72 H72C 0.9800
C81 H81A 0.9900
C81 H81B 0.9900
C81 C82 1.535(4)
C82 H82A 0.9800
C82 H82B 0.9800
C82 H82C 0.9800
C121 H12A 0.9900
C121 H12B 0.9900
C121 C122 1.534(4)
C122 H12C 0.9800
C122 H12D 0.9800
C122 H12E 0.9800
C131 H13A 0.9900
C131 H13B 0.9900
C131 C132 1.535(4)
C132 H13C 0.9800
C132 H13D 0.9800
C132 H13E 0.9800
C171 H17A 0.9900
C171 H17B 0.9900
C171 C172 1.524(4)
C172 H17C 0.9800
C172 H17D 0.9800
C172 H17E 0.9800
C181 H18A 0.9900
C181 H18B 0.9900
C181 C182 1.537(4)
C182 H18C 0.9800
C182 H18D 0.9800
C182 H18E 0.9800
N1 O1 1.231(3)
N1 O2 1.226(3)
N2 O3 1.226(3)
N2 O4 1.223(3)
N3 O5 1.226(3)
N3 O6 1.223(3)
N21 H21 0.77(4)
N23 H23 0.83(4)

loop_
_geom_hbond_atom_site_label_D
_geom_hbond_atom_site_label_H
_geom_hbond_atom_site_label_A
_geom_hbond_distance_DH
_geom_hbond_distance_HA
_geom_hbond_distance_DA
_geom_hbond_angle_DHA
N21 H21 N22 0.77(4) 2.30(4) 2.847(3) 129(3)
N21 H21 N24 0.77(4) 2.62(4) 3.060(3) 118(3)
N23 H23 N22 0.83(4) 2.59(4) 3.076(3) 118(3)
N23 H23 N24 0.83(4) 2.26(4) 2.833(3) 126(3)

loop_
_geom_torsion_atom_site_label_1
_geom_torsion_atom_site_label_2
_geom_torsion_atom_site_label_3
_geom_torsion_atom_site_label_4
_geom_torsion
C1 C2 C3 C4 0.9(3)
C1 C2 C3 C31 179.6(2)
C1 C2 C21 C22 -75.7(3)
C2 C1 C20 C19 -176.7(3)
C2 C1 N21 C4 1.4(3)
C2 C3 C4 C5 179.4(3)
C2 C3 C4 N21 -0.1(3)
C2 C3 C31 C32 -82.1(3)
C3 C2 C21 C22 101.8(3)
C3 C4 C5 C6 -179.1(3)
C3 C4 C5 N1 2.0(4)
C3 C4 N21 C1 -0.8(3)
C4 C3 C31 C32 96.2(3)
C4 C5 C6 C7 178.7(3)
C4 C5 C6 N22 -2.3(4)
C4 C5 N1 O1 90.3(3)
C4 C5 N1 O2 -89.6(3)
C5 C4 N21 C1 179.7(2)
C5 C6 C7 C8 179.2(2)
C5 C6 C7 C71 -1.6(4)
C5 C6 N22 C9 -179.1(2)
C6 C5 N1 O1 -88.7(3)
C6 C5 N1 O2 91.4(3)
C6 C7 C8 C9 -0.2(3)
C6 C7 C8 C81 -174.3(2)
C6 C7 C71 C72 -92.9(3)
C7 C6 N22 C9 0.0(3)
C7 C8 C9 C10 180.0(2)
C7 C8 C9 N22 0.2(3)
C7 C8 C81 C82 86.1(3)
C8 C7 C71 C72 86.2(3)
C8 C9 C10 C11 175.8(3)
C8 C9 C10 N2 -6.9(4)
C8 C9 N22 C6 -0.1(3)
C9 C8 C81 C82 -86.3(3)
C9 C10 C11 C12 -174.8(3)
C9 C10 C11 N23 4.8(5)
C9 C10 N2 O3 92.1(3)
C9 C10 N2 O4 -88.4(3)
C10 C9 N22 C6 -179.9(2)
C10 C11 C12 C13 179.2(3)
C10 C11 C12 C121 4.6(5)
C10 C11 N23 C14 -179.0(2)
C11 C10 N2 O3 -90.0(3)
C11 C10 N2 O4 89.5(3)
C11 C12 C13 C14 0.0(3)
C11 C12 C13 C131 178.0(2)
C11 C12 C121 C122 88.1(3)
C12 C11 N23 C14 0.7(3)
C12 C13 C14 C15 -178.4(3)
C12 C13 C14 N23 0.4(3)
C12 C13 C131 C132 -86.9(3)
C13 C12 C121 C122 -85.8(3)
C13 C14 C15 C16 -179.4(3)
C13 C14 C15 N3 2.1(4)
C13 C14 N23 C11 -0.7(3)
C14 C13 C131 C132 90.5(3)
C14 C15 C16 C17 176.2(3)
C14 C15 C16 N24 -0.9(4)
C14 C15 N3 O5 94.1(3)
C14 C15 N3 O6 -84.8(3)
C15 C14 N23 C11 178.2(2)
C15 C16 C17 C18 -177.3(3)
C15 C16 C17 C171 3.4(5)
C15 C16 N24 C19 178.4(2)
C16 C15 N3 O5 -84.7(3)
C16 C15 N3 O6 96.4(3)
C16 C17 C18 C19 -0.9(3)
C16 C17 C18 C181 175.8(2)
C16 C17 C171 C172 95.6(3)
C17 C16 N24 C19 0.8(3)
C17 C18 C19 C20 -176.3(2)
C17 C18 C19 N24 1.5(3)
C17 C18 C181 C182 -96.2(3)
C18 C17 C171 C172 -83.6(3)
C18 C19 C20 C1 177.3(2)
C18 C19 N24 C16 -1.4(3)
C19 C18 C181 C182 79.9(3)
C20 C1 C2 C3 177.6(2)
C20 C1 C2 C21 -4.5(4)
C20 C1 N21 C4 -177.7(2)
C20 C19 N24 C16 176.3(2)
C21 C2 C3 C4 -176.8(2)
C21 C2 C3 C31 1.8(4)
C31 C3 C4 C5 0.8(5)
C31 C3 C4 N21 -178.7(2)
C71 C7 C8 C9 -179.4(2)
C71 C7 C8 C81 6.5(4)
C81 C8 C9 C10 -6.6(4)
C81 C8 C9 N22 173.6(2)
C121 C12 C13 C14 175.1(2)
C121 C12 C13 C131 -6.9(4)
C131 C13 C14 C15 3.8(5)
C131 C13 C14 N23 -177.4(2)
C171 C17 C18 C19 178.5(2)
C171 C17 C18 C181 -4.8(4)
C181 C18 C19 C20 6.9(4)
C181 C18 C19 N24 -175.3(2)
N1 C5 C6 C7 -2.5(4)
N1 C5 C6 N22 176.5(2)
N2 C10 C11 C12 7.9(4)
N2 C10 C11 N23 -172.5(2)
N3 C15 C16 C17 -5.3(4)
N3 C15 C16 N24 177.5(2)
N21 C1 C2 C3 -1.4(3)
N21 C1 C2 C21 176.4(2)
N21 C1 C20 C19 2.2(4)
N21 C4 C5 C6 0.3(4)
N21 C4 C5 N1 -178.6(2)
N22 C6 C7 C8 0.1(3)
N22 C6 C7 C71 179.3(2)
N22 C9 C10 C11 -4.4(4)
N22 C9 C10 N2 172.8(2)
N23 C11 C12 C13 -0.4(3)
N23 C11 C12 C121 -175.0(3)
N23 C14 C15 C16 2.0(4)
N23 C14 C15 N3 -176.5(2)
N24 C16 C17 C18 0.1(3)
N24 C16 C17 C171 -179.2(3)
N24 C19 C20 C1 -0.1(5)
